data_7103982
loop_
_publ_author_name
'Hiroyuki Nishikawa'
'Isao Ikemoto'
'Koichi Kikuchi'
'Kakeshi Kodama'
'Asami Machida'
'Takanobu Morimoto'
'Keizo Murata'
'Jun-ichi Yamada'
'Harukazu Yoshin'

_publ_section_title
;
A new organic superconductor, (DODHT)2BF4*H2O 
;
_journal_name_full 'Chemical communications (Cambridge, England)'
_journal_paper_doi 10.1039/b211275b
_journal_year 2003
_chemical_formula_sum 'C40 H44 B2 F8 O10 S24'
_chemical_formula_weight 1627.97
_space_group_IT_number 2
_symmetry_cell_setting triclinic
_symmetry_space_group_name_Hall '-P 1'
_symmetry_space_group_name_H-M 'P -1'
_atom_sites_solution_hydrogens geom
_atom_sites_solution_primary direct
_atom_sites_solution_secondary difmap
_audit_creation_method SHELXL-97
_cell_angle_alpha 72.109(3)
_cell_angle_beta 87.783(3)
_cell_angle_gamma 86.951(3)
_cell_formula_units_Z 1
_cell_length_a 5.8088(9)
_cell_length_b 16.095(3)
_cell_length_c 17.193(3)
_cell_measurement_reflns_used 790
_cell_measurement_temperature 293(2)
_cell_measurement_theta_max 23.20
_cell_measurement_theta_min 2.66
_cell_volume 1527.1(4)
_computing_cell_refinement 'Bruker SMART'
_computing_data_collection 'Bruker SMART'
_computing_data_reduction 'Bruker SHELXTL'
_computing_molecular_graphics 'Bruker SHELXTL, maXus (Mackay el al., (1999))'
_computing_publication_material 'Bruker SHELXTL'
_computing_structure_refinement 'SHELXL-97 (Sheldrick, 1997)'
_computing_structure_solution 'SHELXS-97 (Sheldrick, 1990)'
_diffrn_ambient_temperature 293(2)
_diffrn_detector_area_resol_mean 8.366
_diffrn_measured_fraction_theta_full 0.884
_diffrn_measured_fraction_theta_max 0.884
_diffrn_measurement_device_type 'CCD area detector'
_diffrn_measurement_method 'phi and omega scans'
_diffrn_radiation_monochromator graphite
_diffrn_radiation_source 'fine-focus sealed tube'
_diffrn_radiation_type MoK\a
_diffrn_radiation_wavelength 0.71073
_diffrn_reflns_av_R_equivalents 0.0167
_diffrn_reflns_av_sigmaI/netI 0.0381
_diffrn_reflns_limit_h_max 6
_diffrn_reflns_limit_h_min -6
_diffrn_reflns_limit_k_max 17
_diffrn_reflns_limit_k_min -10
_diffrn_reflns_limit_l_max 19
_diffrn_reflns_limit_l_min -13
_diffrn_reflns_number 5510
_diffrn_reflns_theta_full 23.27
_diffrn_reflns_theta_max 23.27
_diffrn_reflns_theta_min 2.08
_diffrn_standards_decay_% 0.00
_diffrn_standards_number 94
_exptl_absorpt_coefficient_mu 0.917
_exptl_absorpt_correction_T_max 1.008
_exptl_absorpt_correction_T_min 0.965
_exptl_absorpt_correction_type empirical
_exptl_absorpt_process_details 'SADABS (Sheldrick, G. M. (1996))'
_exptl_crystal_colour black
_exptl_crystal_density_diffrn 1.770
_exptl_crystal_density_meas ?
_exptl_crystal_description plate
_exptl_crystal_F_000 830
_exptl_crystal_size_max 0.4
_exptl_crystal_size_mid 0.1
_exptl_crystal_size_min 0.05
_refine_diff_density_max 0.368
_refine_diff_density_min -0.374
_refine_diff_density_rms 0.067
_refine_ls_extinction_method none
_refine_ls_goodness_of_fit_ref 0.869
_refine_ls_hydrogen_treatment mixed
_refine_ls_matrix_type full
_refine_ls_number_parameters 397
_refine_ls_number_reflns 3894
_refine_ls_number_restraints 0
_refine_ls_restrained_S_all 0.869
_refine_ls_R_factor_all 0.0714
_refine_ls_R_factor_gt 0.0440
_refine_ls_shift/su_max 0.001
_refine_ls_shift/su_mean 0.000
_refine_ls_structure_factor_coef Fsqd
_refine_ls_weighting_details 'calc w=1/[\s^2^(Fo^2^)+(0.0787P)^2^+0.0000P] where P=(Fo^2^+2Fc^2^)/3'
_refine_ls_weighting_scheme calc
_refine_ls_wR_factor_gt 0.1173
_refine_ls_wR_factor_ref 0.1287
_reflns_number_gt 2144
_reflns_number_total 3894
_reflns_threshold_expression >2sigma(I)
_cod_data_source_file b211275b.txt
_cod_data_source_block (DODHT)2BF4_EH2O
_cod_depositor_comments
;
The following automatic conversions were performed:
'_symmetry_cell_setting' value 'Triclinic' changed to 'triclinic'
according to '/home/saulius/struct/CIF-dictionaries/cif_core.dic'
dictionary named 'cif_core.dic' version 2.4.1 from 2010-06-29.

Automatic conversion script
Id: cif_fix_enum 1527 2010-12-29 10:47:43Z saulius 
;
_cod_original_sg_symbol_H-M P-1
_cod_database_code 7103982

loop_
_symmetry_equiv_pos_as_xyz
'x, y, z'
'-x, -y, -z'

loop_
_atom_site_label
_atom_site_type_symbol
_atom_site_fract_x
_atom_site_fract_y
_atom_site_fract_z
_atom_site_U_iso_or_equiv
_atom_site_adp_type
_atom_site_occupancy
_atom_site_symmetry_multiplicity
_atom_site_calc_flag
_atom_site_refinement_flags
_atom_site_disorder_assembly
_atom_site_disorder_group
S1 S 0.15857(18) 0.27058(7) 0.29938(7) 0.0477(4) Uani 1 1 d . . .
S2 S 0.60681(17) 0.28203(7) 0.41803(8) 0.0465(4) Uani 1 1 d . . .
S3 S -0.00033(17) 0.44289(7) 0.31819(7) 0.0441(4) Uani 1 1 d . . .
S4 S 0.38424(17) 0.44953(7) 0.42144(7) 0.0446(4) Uani 1 1 d . . .
S5 S -0.18285(18) 0.63508(7) 0.32206(8) 0.0515(4) Uani 1 1 d . . .
S6 S 0.18241(19) 0.63284(8) 0.43645(8) 0.0529(4) Uani 1 1 d . . .
S7 S -0.09513(17) 0.71652(7) 0.08426(7) 0.0444(4) Uani 1 1 d . . .
S8 S 0.36432(18) 0.72791(7) 0.19971(7) 0.0461(4) Uani 1 1 d . . .
S9 S 0.12368(17) 0.54959(7) 0.07953(7) 0.0430(3) Uani 1 1 d . . .
S10 S 0.51385(17) 0.55518(7) 0.18088(7) 0.0438(4) Uani 1 1 d . . .
S11 S 0.32196(19) 0.36558(8) 0.06382(8) 0.0525(4) Uani 1 1 d . . .
S12 S 0.69472(18) 0.36408(7) 0.17505(8) 0.0519(4) Uani 1 1 d . . .
O1 O 0.1258(4) 0.17415(18) 0.4526(2) 0.0514(8) Uani 1 1 d . . .
O2 O 0.5853(5) 0.10966(18) 0.4655(2) 0.0511(9) Uani 1 1 d . . .
O3 O -0.0845(5) 0.88859(18) 0.0433(2) 0.0498(9) Uani 1 1 d . . .
O4 O 0.3776(4) 0.82652(18) 0.0469(2) 0.0516(8) Uani 1 1 d . . .
O5 O 0.5294(8) 0.9040(3) 0.2410(3) 0.1275(18) Uani 1 1 d . . .
C1 C 0.1902(8) 0.0949(3) 0.5162(3) 0.0624(14) Uani 1 1 d . . .
H1A H 0.1708 0.0445 0.4977 0.075 Uiso 1 1 calc R . .
H1B H 0.0925 0.0893 0.5644 0.075 Uiso 1 1 calc R . .
C2 C 0.4378(9) 0.0987(3) 0.5365(3) 0.0636(14) Uani 1 1 d . . .
H2A H 0.4540 0.1470 0.5581 0.076 Uiso 1 1 calc R . .
H2B H 0.4841 0.0451 0.5783 0.076 Uiso 1 1 calc R . .
C3 C 0.2615(7) 0.1803(3) 0.3818(3) 0.0422(12) Uani 1 1 d . . .
H3 H 0.2394 0.1273 0.3668 0.051 Uiso 1 1 calc . . .
C4 C 0.5186(6) 0.1808(3) 0.3992(3) 0.0415(11) Uani 1 1 d . . .
H4 H 0.6060 0.1753 0.3510 0.050 Uiso 1 1 calc . . .
C5 C 0.2025(6) 0.3563(2) 0.3387(2) 0.0349(11) Uani 1 1 d . . .
C6 C 0.3786(6) 0.3579(2) 0.3880(3) 0.0351(11) Uani 1 1 d . . .
C7 C 0.1387(6) 0.5015(3) 0.3707(3) 0.0365(11) Uani 1 1 d . . .
C8 C 0.0551(6) 0.5813(3) 0.3750(3) 0.0381(11) Uani 1 1 d . . .
C9 C -0.2076(7) 0.7189(3) 0.3715(3) 0.0563(14) Uani 1 1 d . . .
H9A H -0.2760 0.7721 0.3348 0.068 Uiso 1 1 calc R . .
H9B H -0.3063 0.7003 0.4200 0.068 Uiso 1 1 calc R . .
C10 C 0.0277(7) 0.7356(3) 0.3947(3) 0.0548(13) Uani 1 1 d . . .
H10A H 0.0145 0.7669 0.4349 0.066 Uiso 1 1 calc R . .
H10B H 0.1100 0.7712 0.3469 0.066 Uiso 1 1 calc R . .
C11 C 0.0506(9) 0.9020(3) -0.0306(3) 0.0653(15) Uani 1 1 d . . .
H11A H -0.0017 0.9561 -0.0704 0.078 Uiso 1 1 calc R . .
H11B H 0.0294 0.8545 -0.0530 0.078 Uiso 1 1 calc R . .
C12 C 0.3015(9) 0.9062(3) -0.0152(3) 0.0637(14) Uani 1 1 d . . .
H12A H 0.3908 0.9126 -0.0654 0.076 Uiso 1 1 calc R . .
H12B H 0.3254 0.9564 0.0030 0.076 Uiso 1 1 calc R . .
C13 C -0.0083(6) 0.8158(3) 0.1070(3) 0.0401(11) Uani 1 1 d . . .
H13 H -0.0888 0.8180 0.1575 0.048 Uiso 1 1 calc . . .
C14 C 0.2509(7) 0.8183(3) 0.1188(3) 0.0432(12) Uani 1 1 d . . .
H14 H 0.2740 0.8710 0.1341 0.052 Uiso 1 1 calc . . .
C15 C 0.1333(6) 0.6409(2) 0.1134(3) 0.0335(10) Uani 1 1 d . . .
C16 C 0.3128(6) 0.6428(2) 0.1609(3) 0.0357(11) Uani 1 1 d . . .
C17 C 0.3709(6) 0.4974(3) 0.1288(3) 0.0366(11) Uani 1 1 d . . .
C18 C 0.4539(6) 0.4177(3) 0.1238(2) 0.0361(11) Uani 1 1 d . . .
C19 C 0.4802(7) 0.2637(3) 0.1026(3) 0.0567(14) Uani 1 1 d . . .
H19A H 0.3973 0.2261 0.1491 0.068 Uiso 1 1 calc R . .
H19B H 0.4963 0.2347 0.0607 0.068 Uiso 1 1 calc R . .
C20 C 0.7129(8) 0.2790(3) 0.1280(3) 0.0637(15) Uani 1 1 d . . .
H20A H 0.8160 0.2951 0.0805 0.076 Uiso 1 1 calc R . .
H20B H 0.7755 0.2256 0.1662 0.076 Uiso 1 1 calc R . .
B1 B 0.009(2) 0.0425(7) 0.2574(6) 0.106(4) Uani 1 1 d . . .
F1 F -0.1906(19) 0.0602(7) 0.2290(10) 0.197(6) Uani 0.50 1 d P . .
F2 F 0.206(4) 0.0678(18) 0.2106(15) 0.273(17) Uani 0.40 1 d P . .
F3 F -0.0015(11) -0.0295(3) 0.2318(4) 0.210(3) Uani 1 1 d . . .
F4 F 0.1441(11) -0.0021(4) 0.3221(3) 0.213(3) Uani 1 1 d . . .
F12 F -0.143(2) 0.0622(7) 0.3111(7) 0.163(5) Uani 0.50 1 d P . .
F22 F 0.113(2) 0.1090(6) 0.2112(8) 0.117(4) Uani 0.60 1 d P . .

loop_
_atom_site_aniso_label
_atom_site_aniso_U_11
_atom_site_aniso_U_22
_atom_site_aniso_U_33
_atom_site_aniso_U_23
_atom_site_aniso_U_13
_atom_site_aniso_U_12
S1 0.0537(7) 0.0414(8) 0.0547(9) -0.0243(7) -0.0150(6) 0.0063(6)
S2 0.0397(6) 0.0330(7) 0.0680(10) -0.0167(7) -0.0138(6) 0.0042(5)
S3 0.0442(6) 0.0365(7) 0.0554(9) -0.0192(7) -0.0172(6) 0.0056(5)
S4 0.0462(7) 0.0332(8) 0.0580(9) -0.0179(7) -0.0207(6) 0.0061(5)
S5 0.0501(7) 0.0429(8) 0.0652(10) -0.0216(7) -0.0254(6) 0.0123(5)
S6 0.0587(7) 0.0436(8) 0.0642(10) -0.0272(7) -0.0274(6) 0.0124(6)
S7 0.0375(6) 0.0318(7) 0.0664(10) -0.0184(7) -0.0140(6) 0.0048(5)
S8 0.0502(7) 0.0405(8) 0.0556(9) -0.0263(7) -0.0166(6) 0.0074(5)
S9 0.0436(6) 0.0325(7) 0.0568(9) -0.0183(7) -0.0184(6) 0.0060(5)
S10 0.0432(6) 0.0344(7) 0.0587(9) -0.0207(7) -0.0188(6) 0.0071(5)
S11 0.0570(7) 0.0432(8) 0.0660(10) -0.0286(7) -0.0237(6) 0.0093(6)
S12 0.0488(7) 0.0415(8) 0.0699(10) -0.0237(7) -0.0223(6) 0.0120(5)
O1 0.0507(18) 0.035(2) 0.065(3) -0.0129(18) 0.0084(16) 0.0031(14)
O2 0.0546(19) 0.033(2) 0.066(3) -0.0161(19) -0.0084(17) 0.0119(15)
O3 0.0579(19) 0.032(2) 0.059(2) -0.0135(18) -0.0117(17) 0.0097(15)
O4 0.0505(18) 0.036(2) 0.068(3) -0.0174(19) 0.0126(17) 0.0003(14)
O5 0.146(4) 0.100(4) 0.155(5) -0.063(3) -0.043(4) 0.003(3)
C1 0.073(3) 0.034(3) 0.076(4) -0.011(3) 0.017(3) -0.006(2)
C2 0.100(4) 0.034(3) 0.052(4) -0.007(3) -0.007(3) 0.010(3)
C3 0.045(3) 0.031(3) 0.057(4) -0.023(3) -0.003(2) 0.001(2)
C4 0.045(2) 0.034(3) 0.047(3) -0.017(3) 0.000(2) 0.003(2)
C5 0.041(2) 0.026(3) 0.037(3) -0.007(2) -0.001(2) -0.0027(18)
C6 0.033(2) 0.026(3) 0.043(3) -0.006(2) 0.0001(19) -0.0013(18)
C7 0.039(2) 0.030(3) 0.041(3) -0.011(2) -0.009(2) 0.0015(19)
C8 0.041(2) 0.033(3) 0.038(3) -0.007(2) -0.007(2) 0.0011(19)
C9 0.061(3) 0.051(3) 0.060(4) -0.024(3) -0.015(3) 0.016(2)
C10 0.069(3) 0.042(3) 0.059(4) -0.026(3) -0.018(3) 0.012(2)
C11 0.100(4) 0.035(3) 0.058(4) -0.012(3) -0.014(3) 0.011(3)
C12 0.090(4) 0.033(3) 0.064(4) -0.011(3) 0.021(3) -0.007(3)
C13 0.045(2) 0.034(3) 0.045(3) -0.018(2) -0.002(2) 0.003(2)
C14 0.046(3) 0.032(3) 0.056(4) -0.020(3) -0.004(2) 0.002(2)
C15 0.035(2) 0.027(3) 0.038(3) -0.009(2) -0.0016(19) -0.0014(18)
C16 0.039(2) 0.028(3) 0.042(3) -0.014(2) -0.003(2) 0.0016(18)
C17 0.039(2) 0.031(3) 0.041(3) -0.012(2) -0.0058(19) -0.0001(19)
C18 0.039(2) 0.032(3) 0.038(3) -0.012(2) -0.0056(19) 0.0010(19)
C19 0.072(3) 0.039(3) 0.064(4) -0.024(3) -0.014(3) 0.011(2)
C20 0.066(3) 0.048(3) 0.082(4) -0.030(3) -0.022(3) 0.023(2)
B1 0.168(11) 0.077(8) 0.072(7) -0.012(6) -0.061(8) -0.028(7)
F1 0.126(8) 0.117(9) 0.293(18) 0.022(10) -0.031(10) -0.014(6)
F2 0.188(19) 0.33(3) 0.180(19) 0.13(2) -0.007(14) -0.15(2)
F3 0.250(7) 0.155(5) 0.262(7) -0.111(5) 0.005(5) -0.046(5)
F4 0.267(7) 0.210(6) 0.133(5) 0.003(4) -0.053(5) -0.046(5)
F12 0.186(10) 0.152(9) 0.147(9) -0.057(8) 0.059(8) 0.063(7)
F22 0.182(10) 0.059(5) 0.096(6) 0.007(5) -0.038(6) -0.032(5)

loop_
_atom_type_symbol
_atom_type_description
_atom_type_scat_dispersion_real
_atom_type_scat_dispersion_imag
_atom_type_scat_source
C C 0.0033 0.0016 'International Tables Vol C Tables 4.2.6.8 and 6.1.1.4'
H H 0.0000 0.0000 'International Tables Vol C Tables 4.2.6.8 and 6.1.1.4'
B B 0.0013 0.0007 'International Tables Vol C Tables 4.2.6.8 and 6.1.1.4'
O O 0.0106 0.0060 'International Tables Vol C Tables 4.2.6.8 and 6.1.1.4'
F F 0.0171 0.0103 'International Tables Vol C Tables 4.2.6.8 and 6.1.1.4'
S S 0.1246 0.1234 'International Tables Vol C Tables 4.2.6.8 and 6.1.1.4'

loop_
_geom_angle_atom_site_label_1
_geom_angle_atom_site_label_2
_geom_angle_atom_site_label_3
_geom_angle
_geom_angle_site_symmetry_1
_geom_angle_site_symmetry_3
_geom_angle_publ_flag
C5 S1 C3 100.01(18) . . ?
C6 S2 C4 106.18(18) . . ?
C5 S3 C7 95.30(17) . . ?
C7 S4 C6 95.56(18) . . ?
C8 S5 C9 95.45(19) . . ?
C8 S6 C10 95.01(18) . . ?
C15 S7 C13 105.69(17) . . ?
C16 S8 C14 99.61(18) . . ?
C17 S9 C15 95.39(18) . . ?
C17 S10 C16 95.26(17) . . ?
C18 S11 C19 95.60(18) . . ?
C18 S12 C20 95.82(19) . . ?
C3 O1 C1 109.8(3) . . ?
C4 O2 C2 113.6(3) . . ?
C13 O3 C11 113.4(3) . . ?
C14 O4 C12 109.5(3) . . ?
O1 C1 C2 108.7(4) . . ?
O2 C2 C1 111.1(4) . . ?
O1 C3 C4 110.9(3) . . ?
O1 C3 S1 109.9(3) . . ?
C4 C3 S1 114.8(3) . . ?
O2 C4 C3 111.6(3) . . ?
O2 C4 S2 108.2(3) . . ?
C3 C4 S2 114.4(3) . . ?
C6 C5 S3 117.4(3) . . ?
C6 C5 S1 124.5(3) . . ?
S3 C5 S1 118.0(2) . . ?
C5 C6 S2 127.9(3) . . ?
C5 C6 S4 116.4(3) . . ?
S2 C6 S4 115.7(2) . . ?
C8 C7 S3 122.5(3) . . ?
C8 C7 S4 122.2(3) . . ?
S3 C7 S4 115.2(2) . . ?
C7 C8 S5 122.5(3) . . ?
C7 C8 S6 121.2(3) . . ?
S5 C8 S6 116.3(2) . . ?
C10 C9 S5 109.1(3) . . ?
C9 C10 S6 108.8(3) . . ?
O3 C11 C12 111.1(4) . . ?
O4 C12 C11 109.4(4) . . ?
O3 C13 C14 110.7(3) . . ?
O3 C13 S7 107.7(3) . . ?
C14 C13 S7 114.2(3) . . ?
O4 C14 C13 112.1(3) . . ?
O4 C14 S8 110.3(3) . . ?
C13 C14 S8 113.9(3) . . ?
C16 C15 S7 128.2(3) . . ?
C16 C15 S9 116.6(3) . . ?
S7 C15 S9 115.1(2) . . ?
C15 C16 S10 117.2(3) . . ?
C15 C16 S8 125.2(3) . . ?
S10 C16 S8 117.5(2) . . ?
C18 C17 S10 122.2(3) . . ?
C18 C17 S9 122.4(3) . . ?
S10 C17 S9 115.4(2) . . ?
C17 C18 S12 122.6(3) . . ?
C17 C18 S11 121.3(3) . . ?
S12 C18 S11 116.1(2) . . ?
C20 C19 S11 109.8(3) . . ?
C19 C20 S12 110.4(3) . . ?
F1 B1 F22 99.6(10) . . ?
F1 B1 F12 67.8(11) . . ?
F22 B1 F12 113.6(11) . . ?
F1 B1 F3 83.9(9) . . ?
F22 B1 F3 118.6(11) . . ?
F12 B1 F3 123.7(11) . . ?
F1 B1 F4 147.5(13) . . ?
F22 B1 F4 110.5(9) . . ?
F12 B1 F4 88.5(9) . . ?
F3 B1 F4 92.0(8) . . ?
F1 B1 F2 122.9(15) . . ?
F22 B1 F2 36.4(14) . . ?
F12 B1 F2 144.9(18) . . ?
F3 B1 F2 91.4(16) . . ?
F4 B1 F2 89.4(12) . . ?
B1 F1 F12 59.0(9) . . ?
B1 F1 F3 50.6(7) . . ?
F12 F1 F3 95.8(7) . . ?
F22 F2 B1 66(2) . . ?
B1 F3 F1 45.5(6) . . ?
B1 F12 F1 53.2(6) . . ?
F2 F22 B1 78(2) . . ?

loop_
_geom_bond_atom_site_label_1
_geom_bond_atom_site_label_2
_geom_bond_distance
_geom_bond_site_symmetry_2
_geom_bond_publ_flag
S1 C5 1.746(4) . ?
S1 C3 1.785(4) . ?
S2 C6 1.734(4) . ?
S2 C4 1.857(4) . ?
S3 C5 1.735(4) . ?
S3 C7 1.736(4) . ?
S4 C7 1.737(4) . ?
S4 C6 1.742(4) . ?
S5 C8 1.725(4) . ?
S5 C9 1.799(4) . ?
S6 C8 1.737(4) . ?
S6 C10 1.795(4) . ?
S7 C15 1.731(4) . ?
S7 C13 1.855(4) . ?
S8 C16 1.742(4) . ?
S8 C14 1.792(4) . ?
S9 C17 1.736(4) . ?
S9 C15 1.744(4) . ?
S10 C17 1.734(4) . ?
S10 C16 1.740(4) . ?
S11 C18 1.736(4) . ?
S11 C19 1.788(4) . ?
S12 C18 1.726(4) . ?
S12 C20 1.790(4) . ?
O1 C3 1.404(5) . ?
O1 C1 1.445(5) . ?
O2 C4 1.395(5) . ?
O2 C2 1.433(5) . ?
O3 C13 1.401(5) . ?
O3 C11 1.431(6) . ?
O4 C14 1.388(5) . ?
O4 C12 1.454(5) . ?
C1 C2 1.502(6) . ?
C3 C4 1.535(5) . ?
C5 C6 1.360(5) . ?
C7 C8 1.371(5) . ?
C9 C10 1.499(5) . ?
C11 C12 1.500(6) . ?
C13 C14 1.531(5) . ?
C15 C16 1.356(5) . ?
C17 C18 1.372(5) . ?
C19 C20 1.492(5) . ?
B1 F1 1.260(12) . ?
B1 F22 1.284(15) . ?
B1 F12 1.350(14) . ?
B1 F3 1.366(10) . ?
B1 F4 1.374(9) . ?
B1 F2 1.38(3) . ?
F1 F12 1.458(16) . ?
F1 F3 1.757(13) . ?
F2 F22 0.83(3) . ?
